data_1519817
loop_
_publ_author_name
'Navakhun, K.'
'Gale, Phil A.'
'Coles, Simon J.'
'Hursthouse, Michael B.'

_publ_section_title
;
 Ethyl-bis-(3,4-dichloro-5-phenylcarbamoyl-1H-pyrrole-2-carboxylic acid
 amide). tetrabutylammonium
;
_journal_name_full 'Crystal Structure Report Archive'
_journal_page_first 316
_journal_year 2007
_chemical_formula_sum 'C58 H90 Cl4 N8 O4'
_chemical_formula_weight 1105.18
_space_group_IT_number 2
_symmetry_cell_setting triclinic
_symmetry_space_group_name_Hall '-P 1'
_symmetry_space_group_name_H-M 'P -1'
_atom_sites_solution_hydrogens geom
_atom_sites_solution_primary direct
_atom_sites_solution_secondary difmap
_cell_angle_alpha 79.2250(10)
_cell_angle_beta 82.9650(10)
_cell_angle_gamma 75.4470(10)
_cell_formula_units_Z 4
_cell_length_a 11.9582(2)
_cell_length_b 23.1506(3)
_cell_length_c 23.5489(4)
_cell_measurement_reflns_used 43544
_cell_measurement_temperature 120(2)
_cell_measurement_theta_max 27.48
_cell_measurement_theta_min 2.91
_cell_volume 6179.27(17)
_computing_cell_refinement 'DENZO & COLLECT'
_computing_data_collection 'DENZO (Otwinowskin & Minor, 1997) & COLLECT (Hooft, 1998)'
_computing_data_reduction 'DENZO & COLLECT'
_computing_structure_refinement 'SHELXL-97 (Sheldrick, 1997)'
_computing_structure_solution 'SHELXS-97 (Sheldrick, 1997)'
_diffrn_ambient_temperature 120(2)
_diffrn_detector_area_resol_mean 9.091
_diffrn_measured_fraction_theta_full 0.902
_diffrn_measured_fraction_theta_max 0.902
_diffrn_measurement_device_type 'Nonius KappaCCD'
_diffrn_measurement_method '\f & \w scans'
_diffrn_radiation_monochromator graphite
_diffrn_radiation_source 'Nonius FR591 rotating anode'
_diffrn_radiation_type MoK\a
_diffrn_radiation_wavelength 0.71073
_diffrn_reflns_av_R_equivalents 0.0828
_diffrn_reflns_av_sigmaI/netI 0.0874
_diffrn_reflns_limit_h_max 15
_diffrn_reflns_limit_h_min -15
_diffrn_reflns_limit_k_max 30
_diffrn_reflns_limit_k_min -29
_diffrn_reflns_limit_l_max 30
_diffrn_reflns_limit_l_min -30
_diffrn_reflns_number 60524
_diffrn_reflns_theta_full 27.45
_diffrn_reflns_theta_max 27.45
_diffrn_reflns_theta_min 2.91
_exptl_absorpt_coefficient_mu 0.241
_exptl_absorpt_correction_T_max 0.9579
_exptl_absorpt_correction_T_min 0.8689
_exptl_absorpt_correction_type multi-scan
_exptl_absorpt_process_details 'SORTAV (Blessing, 1997)'
_exptl_crystal_colour colourless
_exptl_crystal_density_diffrn 1.188
_exptl_crystal_density_method 'not measured'
_exptl_crystal_description block
_exptl_crystal_F_000 2376
_exptl_crystal_size_max 0.60
_exptl_crystal_size_mid 0.40
_exptl_crystal_size_min 0.18
_refine_diff_density_max 0.793
_refine_diff_density_min -0.548
_refine_diff_density_rms 0.081
_refine_ls_goodness_of_fit_ref 1.013
_refine_ls_hydrogen_treatment mixed
_refine_ls_matrix_type full
_refine_ls_number_parameters 1394
_refine_ls_number_reflns 25507
_refine_ls_number_restraints 12
_refine_ls_restrained_S_all 1.013
_refine_ls_R_factor_all 0.1288
_refine_ls_R_factor_gt 0.0701
_refine_ls_shift/su_max 0.050
_refine_ls_shift/su_mean 0.004
_refine_ls_structure_factor_coef Fsqd
_refine_ls_weighting_details 'calc w=1/[\s^2^(Fo^2^)+(0.1085P)^2^+0.4931P] where P=(Fo^2^+2Fc^2^)/3'
_refine_ls_weighting_scheme calc
_refine_ls_wR_factor_gt 0.1710
_refine_ls_wR_factor_ref 0.2074
_reflns_number_gt 14788
_reflns_number_total 25507
_reflns_threshold_expression >2\s(I)
_cod_data_source_file eCrystal-316.cif
_cod_data_source_block 02sot130
_cod_depositor_comments
;
Citation :
Navakhun, K and Gale, Phil A. and Coles, Simon J. and 
Hursthouse, Michael B. (2007) 
University of Southampton, Crystal Structure Report Archive. 
(doi:10.5258/ecrystals/316)

More at:
http://ecrystals.chem.soton.ac.uk/316/

The following automatic conversions were performed:

'_symmetry_cell_setting' value 'Triclinic' changed to 'triclinic'
according to the built-in table from CIF Core dictionary named
'cif_core.dic' version 2.4.1 from 2010-06-29.

Automatic conversion script
Id: cif_fix_values 3392 2015-05-12 13:50:21Z andrius 

2019-07-02
Z value and formula fixed to values more according to usual
chemical conventions.                 miguel
;
_cod_original_formula_sum 'C116 H180 Cl8 N16 O8'
_cod_original_formula_weight 2210.36
_cod_original_formula_units_Z 2
_cod_original_cell_volume 6179.28(17)
_cod_original_sg_symbol_H-M P-1
_cod_database_code 1519817

loop_
_symmetry_equiv_pos_as_xyz
'x, y, z'
'-x, -y, -z'

loop_
_atom_site_label
_atom_site_type_symbol
_atom_site_fract_x
_atom_site_fract_y
_atom_site_fract_z
_atom_site_U_iso_or_equiv
_atom_site_adp_type
_atom_site_occupancy
_atom_site_symmetry_multiplicity
_atom_site_calc_flag
_atom_site_refinement_flags
_atom_site_disorder_assembly
_atom_site_disorder_group
H6N H -0.003(3) -0.1698(16) 0.8801(15) 0.038(10) Uiso 1 1 d . . .
H7N H 0.494(3) 0.3297(14) 0.8810(14) 0.024(9) Uiso 1 1 d . . .
H1N H 0.758(3) -0.0805(15) 0.6195(15) 0.030(9) Uiso 1 1 d . . .
H12N H 1.251(3) 0.4244(15) 0.6207(15) 0.031(9) Uiso 1 1 d . . .
H3N H 0.527(3) -0.0810(17) 0.7184(15) 0.041(10) Uiso 1 1 d . . .
H4N H 0.218(3) -0.1703(15) 0.7787(14) 0.030(8) Uiso 1 1 d . . .
H10N H 1.026(4) 0.4295(17) 0.7201(16) 0.049(11) Uiso 1 1 d . . .
H9N H 0.732(4) 0.3308(17) 0.7935(16) 0.050(11) Uiso 1 1 d . . .
C1 C 0.9076(2) -0.10625(12) 0.58040(11) 0.0216(6) Uani 1 1 d . . .
C2 C 0.8974(3) -0.16535(12) 0.58085(13) 0.0286(6) Uani 1 1 d . . .
H2 H 0.8289 -0.1774 0.5979 0.034 Uiso 1 1 calc R . .
C3 C 0.9868(3) -0.20610(14) 0.55656(14) 0.0365(8) Uani 1 1 d . . .
H3 H 0.9795 -0.2461 0.5567 0.044 Uiso 1 1 calc R . .
C4 C 1.0873(3) -0.18885(14) 0.53190(14) 0.0396(8) Uani 1 1 d . . .
H4 H 1.1485 -0.2167 0.5148 0.048 Uiso 1 1 calc R . .
C5 C 1.0977(3) -0.13093(14) 0.53242(13) 0.0358(8) Uani 1 1 d . . .
H5 H 1.1672 -0.1194 0.5162 0.043 Uiso 1 1 calc R . .
C6 C 1.0081(2) -0.08906(12) 0.55635(12) 0.0255(6) Uani 1 1 d . . .
H6 H 1.0159 -0.0492 0.5562 0.031 Uiso 1 1 calc R . .
C7 C 0.7822(2) -0.00500(11) 0.59406(10) 0.0167(5) Uani 1 1 d . . .
C8 C 0.6640(2) 0.02012(11) 0.61777(11) 0.0175(5) Uani 1 1 d . . .
C9 C 0.5975(2) 0.07951(11) 0.60779(11) 0.0180(5) Uani 1 1 d . . .
C10 C 0.4930(2) 0.07967(11) 0.64104(11) 0.0182(5) Uani 1 1 d . . .
C11 C 0.4991(2) 0.02043(11) 0.66923(11) 0.0177(5) Uani 1 1 d . . .
C12 C 0.4154(2) -0.00684(12) 0.70969(12) 0.0222(6) Uani 1 1 d . . .
C13 C 0.3913(3) -0.10552(14) 0.76522(14) 0.0351(7) Uani 1 1 d . . .
H13A H 0.3192 -0.0809 0.7821 0.042 Uiso 1 1 calc R . .
H13B H 0.4370 -0.1296 0.7976 0.042 Uiso 1 1 calc R . .
C14 C 0.3606(3) -0.14815(14) 0.73080(14) 0.0349(7) Uani 1 1 d . . .
H14A H 0.3163 -0.1241 0.6980 0.042 Uiso 1 1 calc R . .
H14B H 0.4328 -0.1734 0.7147 0.042 Uiso 1 1 calc R . .
C15 C 0.3335(2) -0.24578(12) 0.78713(11) 0.0211(6) Uani 1 1 d . . .
C16 C 0.2484(2) -0.27208(11) 0.82687(11) 0.0182(5) Uani 1 1 d . . .
C17 C 0.2519(2) -0.33194(11) 0.85406(11) 0.0186(5) Uani 1 1 d . . .
C18 C 0.1472(2) -0.33118(11) 0.88689(11) 0.0183(5) Uani 1 1 d . . .
C19 C 0.0821(2) -0.27126(11) 0.87813(11) 0.0167(5) Uani 1 1 d . . .
C20 C -0.0359(2) -0.24587(11) 0.90123(11) 0.0168(5) Uani 1 1 d . . .
C21 C -0.1595(2) -0.14393(12) 0.91507(12) 0.0241(6) Uani 1 1 d . . .
C22 C -0.2620(2) -0.15956(13) 0.93726(13) 0.0289(7) Uani 1 1 d . . .
H22 H -0.2706 -0.1993 0.9377 0.035 Uiso 1 1 calc R . .
C23 C -0.3527(3) -0.11686(14) 0.95902(14) 0.0393(8) Uani 1 1 d . . .
H23 H -0.4235 -0.1276 0.9742 0.047 Uiso 1 1 calc R . .
C24 C -0.3410(3) -0.05917(15) 0.95885(15) 0.0461(9) Uani 1 1 d . . .
H24 H -0.4034 -0.0305 0.9742 0.055 Uiso 1 1 calc R . .
C25 C -0.2396(3) -0.04295(14) 0.93660(16) 0.0456(9) Uani 1 1 d . . .
H25 H -0.2322 -0.0030 0.9363 0.055 Uiso 1 1 calc R . .
C26 C -0.1475(3) -0.08500(13) 0.91452(14) 0.0367(8) Uani 1 1 d . . .
H26 H -0.0772 -0.0739 0.8992 0.044 Uiso 1 1 calc R . .
N1 N 0.8111(2) -0.06685(10) 0.60422(10) 0.0216(5) Uani 1 1 d . . .
N2 N 0.60366(19) -0.01595(9) 0.65447(9) 0.0184(5) Uani 1 1 d . . .
N3 N 0.4570(2) -0.06598(12) 0.72970(13) 0.0368(7) Uani 1 1 d . . .
N4 N 0.2932(2) -0.18664(11) 0.76625(12) 0.0324(6) Uani 1 1 d . . .
N5 N 0.14406(19) -0.23543(9) 0.84228(9) 0.0180(5) Uani 1 1 d . . .
N6 N -0.0615(2) -0.18404(10) 0.89321(10) 0.0236(5) Uani 1 1 d . . .
O1 O 0.84764(16) 0.02632(8) 0.56849(8) 0.0207(4) Uani 1 1 d . . .
O2 O 0.31664(16) 0.02129(9) 0.72458(8) 0.0247(4) Uani 1 1 d . . .
O3 O 0.43230(16) -0.27449(9) 0.77296(8) 0.0259(4) Uani 1 1 d . . .
O4 O -0.10431(16) -0.27659(8) 0.92475(8) 0.0224(4) Uani 1 1 d . . .
Cl1 Cl 0.63005(6) 0.13946(3) 0.55902(3) 0.02254(15) Uani 1 1 d . . .
Cl2 Cl 0.38145(6) 0.14320(3) 0.64505(3) 0.02646(16) Uani 1 1 d . . .
Cl3 Cl 0.36049(5) -0.39624(3) 0.84799(3) 0.02506(16) Uani 1 1 d . . .
Cl4 Cl 0.11174(6) -0.39188(3) 0.93349(3) 0.02410(16) Uani 1 1 d . . .
C27 C 0.3408(2) 0.35316(11) 0.91699(11) 0.0207(6) Uani 1 1 d . . .
C28 C 0.3391(3) 0.41487(13) 0.90654(13) 0.0307(7) Uani 1 1 d . . .
H28 H 0.4049 0.4285 0.8876 0.037 Uiso 1 1 calc R . .
C29 C 0.2405(3) 0.45601(14) 0.92410(14) 0.0382(8) Uani 1 1 d . . .
H29 H 0.2390 0.4980 0.9173 0.046 Uiso 1 1 calc R . .
C30 C 0.1450(3) 0.43623(14) 0.95139(13) 0.0376(8) Uani 1 1 d . . .
H30 H 0.0776 0.4646 0.9630 0.045 Uiso 1 1 calc R . .
C31 C 0.1472(3) 0.37544(14) 0.96181(12) 0.0311(7) Uani 1 1 d . . .
H31 H 0.0812 0.3621 0.9808 0.037 Uiso 1 1 calc R . .
C32 C 0.2451(2) 0.33335(13) 0.94486(12) 0.0248(6) Uani 1 1 d . . .
H32 H 0.2462 0.2914 0.9523 0.030 Uiso 1 1 calc R . .
C33 C 0.4802(2) 0.25286(11) 0.91285(11) 0.0174(5) Uani 1 1 d . . .
C34 C 0.6000(2) 0.22981(11) 0.89074(11) 0.0173(5) Uani 1 1 d . . .
C35 C 0.6692(2) 0.17105(11) 0.90189(11) 0.0185(5) Uani 1 1 d . . .
C36 C 0.7730(2) 0.17168(12) 0.86833(11) 0.0195(5) Uani 1 1 d . . .
C37 C 0.7640(2) 0.23110(11) 0.83881(11) 0.0201(6) Uani 1 1 d . . .
C38 C 0.8465(2) 0.25883(13) 0.79841(12) 0.0251(6) Uani 1 1 d . . .
C39 C 0.8675(3) 0.35833(15) 0.74266(16) 0.0437(9) Uani 1 1 d . . .
H39A H 0.8216 0.3791 0.7093 0.052 Uiso 1 1 calc R . .
H39B H 0.9419 0.3342 0.7273 0.052 Uiso 1 1 calc R . .
C40 C 0.8918(3) 0.40527(15) 0.77359(15) 0.0416(8) Uani 1 1 d . . .
H40A H 0.8176 0.4301 0.7881 0.050 Uiso 1 1 calc R . .
H40B H 0.9365 0.3846 0.8074 0.050 Uiso 1 1 calc R . .
C41 C 0.9116(2) 0.50154(13) 0.71090(12) 0.0251(6) Uani 1 1 d . . .
C42 C 0.9931(2) 0.52634(12) 0.66708(11) 0.0202(5) Uani 1 1 d . . .
C43 C 0.9848(2) 0.58402(11) 0.63423(11) 0.0202(6) Uani 1 1 d . . .
C44 C 1.0889(2) 0.58218(11) 0.59951(11) 0.0191(5) Uani 1 1 d . . .
C45 C 1.1565(2) 0.52374(11) 0.61397(11) 0.0185(5) Uani 1 1 d . . .
C46 C 1.2760(2) 0.49845(11) 0.59241(11) 0.0181(5) Uani 1 1 d . . .
C47 C 1.4076(2) 0.39638(12) 0.58666(12) 0.0231(6) Uani 1 1 d . . .
C48 C 1.5076(3) 0.41393(13) 0.56208(13) 0.0305(7) Uani 1 1 d . . .
H48 H 1.5117 0.4550 0.5580 0.037 Uiso 1 1 calc R . .
C49 C 1.6020(3) 0.37091(14) 0.54349(13) 0.0350(7) Uani 1 1 d . . .
H49 H 1.6709 0.3827 0.5268 0.042 Uiso 1 1 calc R . .
C50 C 1.5963(3) 0.31097(14) 0.54911(14) 0.0397(8) Uani 1 1 d . . .
H50 H 1.6608 0.2820 0.5359 0.048 Uiso 1 1 calc R . .
C51 C 1.4972(3) 0.29366(14) 0.57393(14) 0.0393(8) Uani 1 1 d . . .
H51 H 1.4936 0.2525 0.5781 0.047 Uiso 1 1 calc R . .
C52 C 1.4023(3) 0.33582(13) 0.59292(14) 0.0334(7) Uani 1 1 d . . .
H52 H 1.3340 0.3236 0.6101 0.040 Uiso 1 1 calc R . .
N7 N 0.4444(2) 0.31449(10) 0.89842(10) 0.0204(5) Uani 1 1 d . . .
N8 N 0.65748(19) 0.26624(9) 0.85327(9) 0.0196(5) Uani 1 1 d . . .
N9 N 0.8053(3) 0.31843(13) 0.78037(14) 0.0454(8) Uani 1 1 d . . .
N10 N 0.9562(3) 0.44400(13) 0.73561(13) 0.0404(7) Uani 1 1 d . . .
N11 N 1.09782(19) 0.48962(9) 0.65402(9) 0.0199(5) Uani 1 1 d . . .
N12 N 1.3063(2) 0.43677(10) 0.60571(11) 0.0257(5) Uani 1 1 d . . .
O5 O 0.41782(16) 0.22050(8) 0.94018(8) 0.0210(4) Uani 1 1 d . . .
O6 O 0.94422(16) 0.23074(9) 0.78154(8) 0.0281(4) Uani 1 1 d . . .
O7 O 0.81235(17) 0.53003(10) 0.72539(9) 0.0316(5) Uani 1 1 d . . .
O8 O 1.34150(16) 0.52932(8) 0.56583(8) 0.0241(4) Uani 1 1 d . . .
Cl5 Cl 0.63970(6) 0.11116(3) 0.95180(3) 0.02386(16) Uani 1 1 d . . .
Cl6 Cl 0.88602(6) 0.10893(3) 0.86441(3) 0.03226(18) Uani 1 1 d . . .
Cl7 Cl 0.87335(6) 0.64790(3) 0.63533(3) 0.03347(19) Uani 1 1 d . . .
Cl8 Cl 1.11793(6) 0.63895(3) 0.54565(3) 0.02575(16) Uani 1 1 d . . .
C69 C 0.0611(2) 0.08643(13) 0.59821(12) 0.0244(6) Uani 1 1 d . . .
H69A H 0.0126 0.0616 0.5879 0.029 Uiso 1 1 calc R . .
H69B H 0.0611 0.1210 0.5663 0.029 Uiso 1 1 calc R . .
C70 C 0.1841(3) 0.04848(14) 0.60220(13) 0.0306(7) Uani 1 1 d . . .
H70A H 0.1842 0.0114 0.6311 0.037 Uiso 1 1 calc R . .
H70B H 0.2323 0.0716 0.6155 0.037 Uiso 1 1 calc R . .
C71 C 0.2356(3) 0.03098(15) 0.54386(13) 0.0313(7) Uani 1 1 d . . .
H71A H 0.1833 0.0111 0.5292 0.038 Uiso 1 1 calc R . .
H71B H 0.2408 0.0681 0.5159 0.038 Uiso 1 1 calc R . .
C72 C 0.3545(3) -0.0111(2) 0.54698(16) 0.0528(11) Uani 1 1 d . . .
H72A H 0.4081 0.0093 0.5591 0.079 Uiso 1 1 calc R . .
H72B H 0.3824 -0.0223 0.5087 0.079 Uiso 1 1 calc R . .
H72C H 0.3503 -0.0476 0.5752 0.079 Uiso 1 1 calc R . .
C73 C 0.0610(2) 0.15956(13) 0.66434(13) 0.0289(7) Uani 1 1 d . . .
H73A H 0.0284 0.1714 0.7023 0.035 Uiso 1 1 calc R . .
H73B H 0.1449 0.1419 0.6671 0.035 Uiso 1 1 calc R . .
C74 C 0.0459(4) 0.21596(16) 0.61906(16) 0.0481(9) Uani 1 1 d . B .
H74A H -0.0378 0.2338 0.6153 0.058 Uiso 1 1 calc R . .
H74B H 0.0815 0.2051 0.5811 0.058 Uiso 1 1 calc R . .
C75 C 0.1014(3) 0.26224(15) 0.63495(18) 0.0466(9) Uani 1 1 d . . .
H75A H 0.1842 0.2440 0.6411 0.056 Uiso 1 1 calc R A 1
H75B H 0.0622 0.2758 0.6713 0.056 Uiso 1 1 calc R A 1
C76 C 0.089(6) 0.3232(16) 0.579(4) 0.084(12) Uani 0.36(9) 1 d P B 1
H76A H 0.0082 0.3371 0.5693 0.126 Uiso 0.36(9) 1 calc PR B 1
H76B H 0.1385 0.3110 0.5449 0.126 Uiso 0.36(9) 1 calc PR B 1
H76C H 0.1132 0.3562 0.5912 0.126 Uiso 0.36(9) 1 calc PR B 1
C76' C 0.0705(15) 0.3216(9) 0.6005(10) 0.047(3) Uani 0.64(9) 1 d P B 2
H76D H 0.0965 0.3191 0.5597 0.070 Uiso 0.64(9) 1 calc PR B 2
H76E H 0.1080 0.3491 0.6141 0.070 Uiso 0.64(9) 1 calc PR B 2
H76F H -0.0138 0.3370 0.6044 0.070 Uiso 0.64(9) 1 calc PR B 2
C77 C 0.0224(2) 0.06080(13) 0.70585(12) 0.0280(6) Uani 1 1 d . . .
H77A H 0.1064 0.0460 0.7106 0.034 Uiso 1 1 calc R . .
H77B H -0.0143 0.0779 0.7410 0.034 Uiso 1 1 calc R . .
C78 C -0.0268(3) 0.00774(14) 0.70194(13) 0.0300(7) Uani 1 1 d . . .
H78A H -0.0012 -0.0051 0.6637 0.036 Uiso 1 1 calc R . .
H78B H -0.1125 0.0205 0.7049 0.036 Uiso 1 1 calc R . .
C79 C 0.0117(3) -0.04584(15) 0.74983(14) 0.0379(8) Uani 1 1 d . . .
H79A H 0.0974 -0.0586 0.7471 0.045 Uiso 1 1 calc R . .
H79B H -0.0143 -0.0332 0.7881 0.045 Uiso 1 1 calc R . .
C80 C -0.0378(3) -0.09892(15) 0.74503(15) 0.0443(9) Uani 1 1 d . . .
H80A H -0.1227 -0.0867 0.7488 0.066 Uiso 1 1 calc R . .
H80B H -0.0111 -0.1326 0.7760 0.066 Uiso 1 1 calc R . .
H80C H -0.0117 -0.1117 0.7072 0.066 Uiso 1 1 calc R . .
C81 C -0.1235(2) 0.13625(13) 0.64568(13) 0.0266(6) Uani 1 1 d . . .
H81A H -0.1317 0.1662 0.6095 0.032 Uiso 1 1 calc R . .
H81B H -0.1571 0.1028 0.6405 0.032 Uiso 1 1 calc R . .
C82 C -0.1941(3) 0.16627(16) 0.69505(14) 0.0350(7) Uani 1 1 d . . .
H82A H -0.1888 0.1366 0.7314 0.042 Uiso 1 1 calc R . .
H82B H -0.1623 0.2002 0.7006 0.042 Uiso 1 1 calc R . .
C83 C -0.3197(3) 0.18975(16) 0.68174(15) 0.0386(8) Uani 1 1 d . . .
H83A H -0.3230 0.2156 0.6431 0.046 Uiso 1 1 calc R . .
H83B H -0.3522 0.1549 0.6796 0.046 Uiso 1 1 calc R . .
C84 C -0.3950(3) 0.22567(19) 0.72538(17) 0.0524(10) Uani 1 1 d . . .
H84A H -0.3902 0.2011 0.7641 0.079 Uiso 1 1 calc R . .
H84B H -0.4756 0.2368 0.7152 0.079 Uiso 1 1 calc R . .
H84C H -0.3683 0.2624 0.7252 0.079 Uiso 1 1 calc R . .
N14 N 0.0051(2) 0.11113(11) 0.65355(10) 0.0245(5) Uani 1 1 d . . .
C53 C 0.2018(3) 0.09391(16) 0.84052(14) 0.0366(8) Uani 1 1 d . . .
H53A H 0.1179 0.1119 0.8378 0.044 Uiso 1 1 calc R . .
H53B H 0.2342 0.0826 0.8023 0.044 Uiso 1 1 calc R . .
C54 C 0.2160(3) 0.03721(17) 0.88479(16) 0.0480(9) Uani 1 1 d . . .
H54A H 0.1809 0.0475 0.9230 0.058 Uiso 1 1 calc R . .
H54B H 0.2995 0.0188 0.8883 0.058 Uiso 1 1 calc R . .
C55 C 0.1587(3) -0.00804(16) 0.86790(18) 0.0459(9) Uani 1 1 d . . .
H55A H 0.0738 0.0086 0.8693 0.055 Uiso 1 1 calc R . .
H55B H 0.1860 -0.0138 0.8275 0.055 Uiso 1 1 calc R . .
C56 C 0.1839(4) -0.0683(2) 0.9067(2) 0.0684(13) Uani 1 1 d . . .
H56A H 0.2679 -0.0832 0.9086 0.103 Uiso 1 1 calc R . .
H56B H 0.1533 -0.0971 0.8912 0.103 Uiso 1 1 calc R . .
H56C H 0.1472 -0.0640 0.9457 0.103 Uiso 1 1 calc R . .
C57 C 0.3858(2) 0.11566(15) 0.86154(13) 0.0318(7) Uani 1 1 d . . .
H57A H 0.3917 0.0857 0.8977 0.038 Uiso 1 1 calc R . .
H57B H 0.4201 0.1487 0.8673 0.038 Uiso 1 1 calc R . .
C58 C 0.4582(2) 0.08495(16) 0.81231(14) 0.0361(8) Uani 1 1 d . . .
H58A H 0.4276 0.0505 0.8070 0.043 Uiso 1 1 calc R . .
H58B H 0.4534 0.1141 0.7756 0.043 Uiso 1 1 calc R . .
C59 C 0.5835(3) 0.06261(16) 0.82720(14) 0.0381(8) Uani 1 1 d . . .
H59A H 0.5862 0.0373 0.8661 0.046 Uiso 1 1 calc R . .
H59B H 0.6151 0.0978 0.8289 0.046 Uiso 1 1 calc R . .
C60 C 0.6592(3) 0.02602(18) 0.78349(16) 0.0452(9) Uani 1 1 d . . .
H60A H 0.6315 -0.0104 0.7834 0.068 Uiso 1 1 calc R . .
H60B H 0.7395 0.0143 0.7941 0.068 Uiso 1 1 calc R . .
H60C H 0.6556 0.0506 0.7448 0.068 Uiso 1 1 calc R . .
C61 C 0.2424(3) 0.19220(15) 0.79986(12) 0.0363(8) Uani 1 1 d . . .
H61A H 0.2798 0.1750 0.7649 0.044 Uiso 1 1 calc R . .
H61B H 0.1586 0.2071 0.7947 0.044 Uiso 1 1 calc R . .
C62 C 0.2912(3) 0.24543(16) 0.80354(13) 0.0427(8) Uani 1 1 d . . .
H62A H 0.3769 0.2331 0.8002 0.051 Uiso 1 1 calc R . .
H62B H 0.2660 0.2585 0.8417 0.051 Uiso 1 1 calc R . .
C63 C 0.2500(4) 0.2988(2) 0.75488(16) 0.0620(12) Uani 1 1 d . . .
H63A H 0.2798 0.2863 0.7168 0.074 Uiso 1 1 calc R . .
H63B H 0.1643 0.3088 0.7566 0.074 Uiso 1 1 calc R . .
C64 C 0.2893(5) 0.3535(2) 0.7594(2) 0.0790(15) Uani 1 1 d . . .
H64A H 0.2564 0.3675 0.7960 0.119 Uiso 1 1 calc R . .
H64B H 0.2634 0.3854 0.7268 0.119 Uiso 1 1 calc R . .
H64C H 0.3741 0.3437 0.7582 0.119 Uiso 1 1 calc R . .
C65 C 0.2009(2) 0.16659(14) 0.90740(12) 0.0288(7) Uani 1 1 d . . .
H65A H 0.1973 0.1321 0.9390 0.035 Uiso 1 1 calc R . .
H65B H 0.2504 0.1902 0.9190 0.035 Uiso 1 1 calc R . .
C66 C 0.0788(3) 0.20674(16) 0.90119(13) 0.0349(7) Uani 1 1 d . . .
H66A H 0.0824 0.2446 0.8741 0.042 Uiso 1 1 calc R . .
H66B H 0.0307 0.1856 0.8851 0.042 Uiso 1 1 calc R . .
C67 C 0.0243(3) 0.22153(15) 0.96045(13) 0.0343(7) Uani 1 1 d . . .
H67A H 0.0117 0.1840 0.9857 0.041 Uiso 1 1 calc R . .
H67B H 0.0785 0.2372 0.9787 0.041 Uiso 1 1 calc R . .
C68 C -0.0909(3) 0.2683(2) 0.95589(15) 0.0512(11) Uani 1 1 d . . .
H68A H -0.0792 0.3052 0.9301 0.077 Uiso 1 1 calc R . .
H68B H -0.1212 0.2779 0.9945 0.077 Uiso 1 1 calc R . .
H68C H -0.1464 0.2520 0.9402 0.077 Uiso 1 1 calc R . .
N13 N 0.2582(2) 0.14183(12) 0.85209(10) 0.0302(6) Uani 1 1 d . . .
C101 C 0.4485(3) 0.32160(15) 0.35732(14) 0.0357(7) Uani 1 1 d . . .
H10A H 0.4839 0.3041 0.3222 0.043 Uiso 1 1 calc R . .
H10B H 0.3651 0.3386 0.3521 0.043 Uiso 1 1 calc R . .
C102 C 0.4595(4) 0.27065(18) 0.40895(17) 0.0529(10) Uani 1 1 d . . .
H10C H 0.5425 0.2521 0.4140 0.064 Uiso 1 1 calc R . .
H10D H 0.4247 0.2874 0.4445 0.064 Uiso 1 1 calc R . .
C103 C 0.3999(3) 0.22264(17) 0.40110(17) 0.0485(9) Uani 1 1 d . . .
H10E H 0.3171 0.2417 0.3958 0.058 Uiso 1 1 calc R . .
H10F H 0.4347 0.2064 0.3653 0.058 Uiso 1 1 calc R . .
C104 C 0.4078(5) 0.1707(2) 0.4511(2) 0.0854(17) Uani 1 1 d . . .
H10G H 0.4894 0.1525 0.4578 0.128 Uiso 1 1 calc R . .
H10H H 0.3720 0.1402 0.4419 0.128 Uiso 1 1 calc R . .
H10I H 0.3671 0.1857 0.4861 0.128 Uiso 1 1 calc R . .
C105 C 0.6311(2) 0.35040(13) 0.37086(12) 0.0259(6) Uani 1 1 d . . .
H10J H 0.6386 0.3239 0.4091 0.031 Uiso 1 1 calc R . .
H10K H 0.6628 0.3856 0.3725 0.031 Uiso 1 1 calc R . .
C106 C 0.7046(2) 0.31555(14) 0.32500(13) 0.0298(7) Uani 1 1 d . . .
H10L H 0.6807 0.2773 0.3262 0.036 Uiso 1 1 calc R . .
H10M H 0.6928 0.3399 0.2860 0.036 Uiso 1 1 calc R . .
C107 C 0.8319(3) 0.30168(14) 0.33643(14) 0.0330(7) Uani 1 1 d . . .
H10N H 0.8558 0.3402 0.3333 0.040 Uiso 1 1 calc R . .
H10O H 0.8417 0.2800 0.3766 0.040 Uiso 1 1 calc R . .
C108 C 0.9106(3) 0.26372(18) 0.29475(16) 0.0480(9) Uani 1 1 d . . .
H10P H 0.8891 0.2249 0.2985 0.072 Uiso 1 1 calc R . .
H10Q H 0.9913 0.2565 0.3039 0.072 Uiso 1 1 calc R . .
H10R H 0.9023 0.2852 0.2549 0.072 Uiso 1 1 calc R . .
C109 C 0.4446(3) 0.40561(14) 0.41149(12) 0.0298(7) Uani 1 1 d . . .
H10S H 0.4426 0.3751 0.4469 0.036 Uiso 1 1 calc R . .
H10T H 0.4929 0.4324 0.4180 0.036 Uiso 1 1 calc R . .
C110 C 0.3222(3) 0.4432(2) 0.40302(16) 0.0509(11) Uani 1 1 d . . .
H11A H 0.3245 0.4776 0.3712 0.061 Uiso 1 1 calc R . .
H11B H 0.2755 0.4181 0.3917 0.061 Uiso 1 1 calc R . .
C111 C 0.2655(3) 0.46686(17) 0.45752(15) 0.0430(9) Uani 1 1 d . . .
H11C H 0.2576 0.4321 0.4881 0.052 Uiso 1 1 calc R . .
H11D H 0.3172 0.4881 0.4708 0.052 Uiso 1 1 calc R . .
C112 C 0.1481(3) 0.5093(2) 0.45089(19) 0.0695(15) Uani 1 1 d . . .
H11E H 0.1538 0.5427 0.4191 0.104 Uiso 1 1 calc R . .
H11F H 0.1204 0.5254 0.4870 0.104 Uiso 1 1 calc R . .
H11G H 0.0936 0.4874 0.4423 0.104 Uiso 1 1 calc R . .
C113 C 0.4861(3) 0.41613(16) 0.30344(13) 0.0424(9) Uani 1 1 d . . .
H11H H 0.5201 0.3933 0.2714 0.051 Uiso 1 1 calc R . .
H11I H 0.4020 0.4311 0.2990 0.051 Uiso 1 1 calc R . .
C114 C 0.5388(5) 0.46931(16) 0.29745(15) 0.0624(13) Uani 1 1 d . . .
H11J H 0.6241 0.4560 0.2914 0.075 Uiso 1 1 calc R . .
H11K H 0.5200 0.4871 0.3335 0.075 Uiso 1 1 calc R . .
C115 C 0.4927(8) 0.5169(2) 0.24637(19) 0.132(3) Uani 1 1 d U . .
H11L H 0.5442 0.5060 0.2118 0.159 Uiso 1 1 calc R . .
H11M H 0.4161 0.5106 0.2408 0.159 Uiso 1 1 calc R . .
C116 C 0.4801(9) 0.5698(3) 0.2439(3) 0.199(6) Uani 1 1 d U . .
H11L H 0.4481 0.5812 0.2817 0.299 Uiso 1 1 calc R . .
H11M H 0.4268 0.5915 0.2144 0.299 Uiso 1 1 calc R . .
H11N H 0.5552 0.5805 0.2337 0.299 Uiso 1 1 calc R . .
N16 N 0.5030(2) 0.37297(11) 0.36084(10) 0.0281(6) Uani 1 1 d . . .
C85 C 0.1416(2) 0.40349(13) 0.11752(13) 0.0279(6) Uani 1 1 d . . .
H85A H 0.1129 0.3673 0.1161 0.033 Uiso 1 1 calc R . .
H85B H 0.1403 0.4274 0.0780 0.033 Uiso 1 1 calc R . .
C86 C 0.0567(3) 0.44121(14) 0.15775(14) 0.0328(7) Uani 1 1 d . . .
H86A H 0.1002 0.4630 0.1761 0.039 Uiso 1 1 calc R . .
H86B H 0.0003 0.4720 0.1339 0.039 Uiso 1 1 calc R . .
C87 C -0.0094(3) 0.40708(16) 0.20473(14) 0.0409(8) Uani 1 1 d . . .
H87A H 0.0371 0.3919 0.2388 0.049 Uiso 1 1 calc R . .
H87B H -0.0227 0.3718 0.1908 0.049 Uiso 1 1 calc R . .
C88 C -0.1280(3) 0.4479(2) 0.22325(16) 0.0518(10) Uani 1 1 d . . .
H88A H -0.1154 0.4846 0.2339 0.078 Uiso 1 1 calc R . .
H88B H -0.1656 0.4257 0.2566 0.078 Uiso 1 1 calc R . .
H88C H -0.1777 0.4590 0.1909 0.078 Uiso 1 1 calc R . .
C89 C 0.3188(2) 0.43572(12) 0.13506(13) 0.0265(6) Uani 1 1 d . . .
H89A H 0.4025 0.4201 0.1405 0.032 Uiso 1 1 calc R . .
H89B H 0.2822 0.4538 0.1697 0.032 Uiso 1 1 calc R . .
C90 C 0.3055(3) 0.48570(14) 0.08221(14) 0.0354(7) Uani 1 1 d . . .
H90A H 0.3338 0.4678 0.0466 0.042 Uiso 1 1 calc R . .
H90B H 0.2226 0.5061 0.0795 0.042 Uiso 1 1 calc R . .
C91 C 0.3735(3) 0.53154(14) 0.08674(15) 0.0404(8) Uani 1 1 d . . .
H91A H 0.4561 0.5106 0.0900 0.048 Uiso 1 1 calc R . .
H91B H 0.3449 0.5489 0.1226 0.048 Uiso 1 1 calc R . .
C92 C 0.3643(4) 0.58272(17) 0.0352(2) 0.0663(13) Uani 1 1 d . . .
H92A H 0.3950 0.5660 -0.0004 0.099 Uiso 1 1 calc R . .
H92B H 0.4090 0.6110 0.0408 0.099 Uiso 1 1 calc R . .
H92C H 0.2828 0.6040 0.0319 0.099 Uiso 1 1 calc R . .
C93 C 0.3311(2) 0.34700(12) 0.08506(12) 0.0264(6) Uani 1 1 d . . .
H93A H 0.2891 0.3161 0.0818 0.032 Uiso 1 1 calc R . .
H93B H 0.3279 0.3752 0.0478 0.032 Uiso 1 1 calc R . .
C94 C 0.4571(3) 0.31557(15) 0.09355(13) 0.0335(7) Uani 1 1 d . . .
H94A H 0.5031 0.3462 0.0910 0.040 Uiso 1 1 calc R . .
H94B H 0.4631 0.2904 0.1325 0.040 Uiso 1 1 calc R . .
C95 C 0.5047(3) 0.27597(14) 0.04738(13) 0.0340(7) Uani 1 1 d . . .
H95A H 0.4550 0.2473 0.0488 0.041 Uiso 1 1 calc R . .
H95B H 0.5006 0.3018 0.0088 0.041 Uiso 1 1 calc R . .
C96 C 0.6279(3) 0.24074(18) 0.05415(16) 0.0493(10) Uani 1 1 d . . .
H96A H 0.6770 0.2686 0.0549 0.074 Uiso 1 1 calc R . .
H96B H 0.6554 0.2187 0.0215 0.074 Uiso 1 1 calc R . .
H96C H 0.6314 0.2119 0.0905 0.074 Uiso 1 1 calc R . .
C97 C 0.2794(3) 0.34310(13) 0.19198(12) 0.0271(6) Uani 1 1 d . . .
H97A H 0.3611 0.3346 0.2012 0.033 Uiso 1 1 calc R . .
H97B H 0.2312 0.3662 0.2213 0.033 Uiso 1 1 calc R . .
C98 C 0.2450(3) 0.28361(14) 0.19729(14) 0.0356(7) Uani 1 1 d . . .
H98A H 0.2838 0.2625 0.1647 0.043 Uiso 1 1 calc R . .
H98B H 0.1602 0.2912 0.1954 0.043 Uiso 1 1 calc R . .
C99 C 0.2796(3) 0.24429(14) 0.25439(13) 0.0371(7) Uani 1 1 d . . .
H99A H 0.3629 0.2404 0.2577 0.045 Uiso 1 1 calc R . .
H99B H 0.2352 0.2640 0.2867 0.045 Uiso 1 1 calc R . .
C100 C 0.2573(4) 0.18194(15) 0.25942(17) 0.0530(10) Uani 1 1 d . . .
H10U H 0.1739 0.1854 0.2595 0.079 Uiso 1 1 calc R . .
H10V H 0.2855 0.1570 0.2956 0.079 Uiso 1 1 calc R . .
H10W H 0.2981 0.1630 0.2264 0.079 Uiso 1 1 calc R . .
N15 N 0.2672(2) 0.38235(10) 0.13271(10) 0.0251(5) Uani 1 1 d . . .

loop_
_atom_site_aniso_label
_atom_site_aniso_U_11
_atom_site_aniso_U_22
_atom_site_aniso_U_33
_atom_site_aniso_U_23
_atom_site_aniso_U_13
_atom_site_aniso_U_12
C1 0.0200(14) 0.0175(13) 0.0214(14) -0.0014(10) 0.0011(11) 0.0038(11)
C2 0.0255(15) 0.0182(14) 0.0366(17) -0.0017(11) -0.0004(13) 0.0018(12)
C3 0.0398(19) 0.0198(15) 0.0427(19) -0.0054(12) -0.0017(15) 0.0056(14)
C4 0.0385(19) 0.0267(17) 0.0360(18) -0.0004(13) 0.0075(15) 0.0164(15)
C5 0.0256(16) 0.0297(17) 0.0362(18) 0.0072(12) 0.0117(13) 0.0067(13)
C6 0.0210(14) 0.0208(14) 0.0279(15) 0.0006(11) 0.0058(12) 0.0006(12)
C7 0.0193(13) 0.0172(13) 0.0134(12) -0.0032(9) -0.0003(10) -0.0041(11)
C8 0.0181(13) 0.0187(13) 0.0162(13) -0.0050(9) -0.0007(10) -0.0039(11)
C9 0.0172(13) 0.0198(13) 0.0186(13) -0.0054(9) 0.0004(10) -0.0063(11)
C10 0.0173(13) 0.0164(13) 0.0211(13) -0.0090(10) -0.0015(11) 0.0005(11)
C11 0.0160(12) 0.0212(13) 0.0170(13) -0.0071(10) 0.0028(10) -0.0054(11)
C12 0.0214(14) 0.0253(15) 0.0230(14) -0.0081(11) 0.0010(11) -0.0094(12)
C13 0.0332(17) 0.0317(17) 0.0373(18) -0.0014(13) 0.0153(14) -0.0138(14)
C14 0.0349(17) 0.0286(17) 0.0380(18) -0.0041(12) 0.0132(14) -0.0102(14)
C15 0.0204(14) 0.0254(15) 0.0195(14) -0.0068(10) 0.0011(11) -0.0081(12)
C16 0.0175(13) 0.0195(13) 0.0175(13) -0.0072(10) 0.0004(10) -0.0018(11)
C17 0.0155(12) 0.0206(13) 0.0216(14) -0.0103(10) 0.0003(10) -0.0036(11)
C18 0.0193(13) 0.0168(13) 0.0191(13) -0.0064(9) 0.0008(11) -0.0033(11)
C19 0.0174(13) 0.0182(13) 0.0157(13) -0.0055(9) -0.0002(10) -0.0051(11)
C20 0.0184(13) 0.0185(13) 0.0143(12) -0.0048(9) 0.0010(10) -0.0053(11)
C21 0.0240(15) 0.0180(14) 0.0231(14) -0.0002(10) 0.0041(12) 0.0032(12)
C22 0.0249(15) 0.0190(14) 0.0334(16) 0.0014(11) 0.0081(13) 0.0029(12)
C23 0.0298(17) 0.0309(18) 0.0408(19) 0.0056(13) 0.0118(14) 0.0078(14)
C24 0.042(2) 0.0291(18) 0.047(2) -0.0016(14) 0.0188(16) 0.0146(16)
C25 0.051(2) 0.0197(17) 0.055(2) -0.0082(14) 0.0144(18) 0.0036(16)
C26 0.0351(18) 0.0185(15) 0.049(2) -0.0029(12) 0.0078(15) -0.0005(14)
N1 0.0184(12) 0.0153(11) 0.0274(13) -0.0017(9) 0.0087(10) -0.0034(10)
N2 0.0178(11) 0.0193(11) 0.0176(11) -0.0037(8) 0.0022(9) -0.0049(9)
N3 0.0263(14) 0.0241(14) 0.0523(18) -0.0015(11) 0.0171(13) -0.0052(12)
N4 0.0262(14) 0.0258(14) 0.0408(16) -0.0022(11) 0.0118(12) -0.0073(12)
N5 0.0178(11) 0.0186(11) 0.0178(11) -0.0051(8) -0.0001(9) -0.0036(9)
N6 0.0212(12) 0.0146(12) 0.0296(13) -0.0024(9) 0.0083(11) -0.0001(10)
O1 0.0191(9) 0.0183(10) 0.0243(10) -0.0037(7) 0.0028(8) -0.0056(8)
O2 0.0171(10) 0.0336(11) 0.0231(10) -0.0077(8) 0.0030(8) -0.0051(9)
O3 0.0169(10) 0.0364(12) 0.0236(10) -0.0088(8) 0.0039(8) -0.0048(9)
O4 0.0209(10) 0.0184(10) 0.0268(10) -0.0046(7) 0.0030(8) -0.0043(8)
Cl1 0.0230(3) 0.0167(3) 0.0243(3) -0.0014(2) 0.0027(3) -0.0016(3)
Cl2 0.0178(3) 0.0217(3) 0.0360(4) -0.0067(3) 0.0033(3) 0.0012(3)
Cl3 0.0168(3) 0.0208(3) 0.0358(4) -0.0090(3) 0.0011(3) 0.0006(3)
Cl4 0.0205(3) 0.0163(3) 0.0315(4) -0.0004(2) 0.0026(3) -0.0018(3)
C27 0.0236(14) 0.0169(13) 0.0184(13) -0.0031(10) -0.0020(11) 0.0013(11)
C28 0.0356(17) 0.0208(15) 0.0306(16) -0.0009(11) -0.0010(13) -0.0002(13)
C29 0.047(2) 0.0184(15) 0.0376(18) -0.0003(12) 0.0037(15) 0.0077(14)
C30 0.0400(19) 0.0281(17) 0.0298(17) -0.0034(12) 0.0012(14) 0.0164(15)
C31 0.0245(15) 0.0379(18) 0.0212(15) -0.0019(12) 0.0034(12) 0.0058(13)
C32 0.0260(15) 0.0238(15) 0.0206(14) -0.0031(10) 0.0017(12) -0.0006(12)
C33 0.0204(13) 0.0164(13) 0.0159(13) -0.0050(9) -0.0010(10) -0.0038(11)
C34 0.0202(13) 0.0173(13) 0.0160(13) -0.0052(9) -0.0006(10) -0.0061(11)
C35 0.0189(13) 0.0183(13) 0.0190(13) -0.0055(10) -0.0022(11) -0.0033(11)
C36 0.0147(12) 0.0223(14) 0.0213(14) -0.0091(10) 0.0024(10) -0.0018(11)
C37 0.0187(13) 0.0191(14) 0.0221(14) -0.0053(10) 0.0009(11) -0.0034(11)
C38 0.0230(15) 0.0296(16) 0.0254(15) -0.0072(11) 0.0008(12) -0.0108(12)
C39 0.044(2) 0.0380(19) 0.048(2) -0.0061(14) 0.0206(17) -0.0195(17)
C40 0.0404(19) 0.0367(19) 0.043(2) 0.0000(14) 0.0165(16) -0.0145(16)
C41 0.0192(14) 0.0309(16) 0.0270(15) -0.0072(11) 0.0049(12) -0.0105(12)
C42 0.0160(13) 0.0248(14) 0.0212(14) -0.0074(10) 0.0012(11) -0.0060(11)
C43 0.0182(13) 0.0193(13) 0.0241(14) -0.0097(10) 0.0013(11) -0.0029(11)
C44 0.0213(13) 0.0166(13) 0.0206(14) -0.0071(10) 0.0023(11) -0.0055(11)
C45 0.0195(13) 0.0199(13) 0.0164(13) -0.0054(10) 0.0010(11) -0.0046(11)
C46 0.0211(13) 0.0156(13) 0.0175(13) -0.0061(9) 0.0013(11) -0.0030(11)
C47 0.0219(14) 0.0178(14) 0.0229(14) -0.0012(10) 0.0058(11) 0.0024(11)
C48 0.0300(16) 0.0214(15) 0.0311(16) 0.0005(11) 0.0050(13) 0.0032(13)
C49 0.0265(16) 0.0323(17) 0.0339(17) 0.0050(12) 0.0085(13) 0.0029(14)
C50 0.0404(19) 0.0265(17) 0.0353(18) 0.0009(12) 0.0107(15) 0.0125(15)
C51 0.0400(19) 0.0191(16) 0.047(2) -0.0023(13) 0.0104(16) 0.0061(14)
C52 0.0290(16) 0.0203(15) 0.0436(19) -0.0015(12) 0.0072(14) 0.0004(13)
N7 0.0195(12) 0.0142(11) 0.0233(12) -0.0009(8) 0.0061(10) -0.0019(10)
N8 0.0199(11) 0.0194(11) 0.0196(11) -0.0040(8) 0.0008(9) -0.0051(9)
N9 0.0368(17) 0.0295(16) 0.060(2) 0.0006(12) 0.0247(15) -0.0098(13)
N10 0.0306(15) 0.0300(15) 0.0530(19) 0.0000(12) 0.0184(14) -0.0087(13)
N11 0.0188(11) 0.0201(12) 0.0209(12) -0.0058(8) 0.0032(9) -0.0052(9)
N12 0.0212(13) 0.0177(12) 0.0325(14) -0.0018(9) 0.0106(11) -0.0018(11)
O5 0.0210(10) 0.0166(9) 0.0242(10) -0.0032(7) 0.0035(8) -0.0049(8)
O6 0.0192(10) 0.0429(12) 0.0226(10) -0.0084(8) 0.0049(8) -0.0088(9)
O7 0.0194(10) 0.0446(13) 0.0294(11) -0.0069(9) 0.0061(9) -0.0082(9)
O8 0.0213(10) 0.0184(10) 0.0306(11) -0.0045(7) 0.0071(8) -0.0050(8)
Cl5 0.0268(3) 0.0159(3) 0.0243(3) -0.0013(2) 0.0032(3) -0.0006(3)
Cl6 0.0189(3) 0.0281(4) 0.0424(4) -0.0053(3) 0.0045(3) 0.0044(3)
Cl7 0.0204(3) 0.0253(4) 0.0481(5) -0.0074(3) 0.0058(3) 0.0037(3)
Cl8 0.0289(4) 0.0167(3) 0.0265(4) -0.0011(2) 0.0047(3) -0.0011(3)
C69 0.0249(14) 0.0313(16) 0.0205(14) -0.0120(11) -0.0025(11) -0.0071(12)
C70 0.0264(15) 0.0420(18) 0.0248(16) -0.0160(12) -0.0035(12) -0.0024(14)
C71 0.0277(16) 0.0462(19) 0.0218(15) -0.0140(12) -0.0013(12) -0.0063(14)
C72 0.0329(19) 0.085(3) 0.038(2) -0.0321(19) 0.0014(16) 0.0065(19)
C73 0.0212(14) 0.0381(17) 0.0339(17) -0.0186(13) -0.0030(13) -0.0088(13)
C74 0.057(2) 0.050(2) 0.048(2) -0.0116(16) -0.0135(19) -0.0250(19)
C75 0.0307(18) 0.0349(19) 0.081(3) -0.0233(17) -0.0118(18) -0.0054(15)
C76 0.11(2) 0.046(10) 0.11(4) 0.005(15) -0.04(2) -0.043(14)
C76' 0.047(6) 0.040(5) 0.057(8) -0.004(5) -0.009(5) -0.017(4)
C77 0.0223(14) 0.0426(18) 0.0193(14) -0.0084(12) -0.0030(12) -0.0046(13)
C78 0.0241(15) 0.0411(18) 0.0239(15) -0.0039(12) -0.0043(12) -0.0060(13)
C79 0.0352(18) 0.048(2) 0.0282(17) 0.0003(13) -0.0093(14) -0.0068(16)
C80 0.055(2) 0.041(2) 0.0342(19) 0.0041(14) -0.0104(16) -0.0100(17)
C81 0.0194(14) 0.0307(16) 0.0317(16) -0.0127(12) -0.0078(12) -0.0013(12)
C82 0.0237(15) 0.051(2) 0.0348(18) -0.0233(14) -0.0027(13) -0.0046(14)
C83 0.0282(16) 0.047(2) 0.0415(19) -0.0188(15) -0.0074(15) -0.0003(15)
C84 0.0314(18) 0.072(3) 0.053(2) -0.0304(19) -0.0100(17) 0.0088(18)
N14 0.0210(12) 0.0310(13) 0.0234(12) -0.0107(9) -0.0039(10) -0.0038(10)
C53 0.0217(15) 0.060(2) 0.0361(18) -0.0305(15) -0.0013(13) -0.0085(15)
C54 0.048(2) 0.062(2) 0.046(2) -0.0241(17) -0.0079(18) -0.0210(19)
C55 0.0256(17) 0.047(2) 0.071(3) -0.0310(18) -0.0098(17) -0.0012(16)
C56 0.057(3) 0.063(3) 0.095(4) -0.028(2) -0.019(3) -0.015(2)
C57 0.0180(14) 0.0497(19) 0.0315(17) -0.0207(13) -0.0043(12) -0.0033(13)
C58 0.0211(15) 0.053(2) 0.0390(18) -0.0287(15) -0.0042(13) -0.0016(14)
C59 0.0253(16) 0.056(2) 0.0360(18) -0.0205(15) -0.0056(14) -0.0038(15)
C60 0.0242(16) 0.067(3) 0.045(2) -0.0274(17) 0.0005(15) -0.0001(17)
C61 0.0288(16) 0.058(2) 0.0185(15) -0.0149(13) -0.0030(13) 0.0038(15)
C62 0.048(2) 0.058(2) 0.0220(17) -0.0105(14) -0.0010(15) -0.0100(18)
C63 0.084(3) 0.078(3) 0.0245(19) -0.0022(17) -0.009(2) -0.021(3)
C64 0.098(4) 0.082(3) 0.049(3) 0.006(2) -0.021(3) -0.009(3)
C65 0.0260(15) 0.0424(18) 0.0204(14) -0.0171(12) -0.0018(12) -0.0036(13)
C66 0.0279(16) 0.053(2) 0.0248(16) -0.0220(14) -0.0019(13) -0.0004(15)
C67 0.0307(16) 0.0466(19) 0.0265(16) -0.0174(13) -0.0010(13) -0.0028(15)
C68 0.0336(19) 0.081(3) 0.0355(19) -0.0332(18) -0.0021(16) 0.0101(19)
N13 0.0205(12) 0.0473(16) 0.0262(13) -0.0203(11) -0.0016(10) -0.0036(11)
C101 0.0248(15) 0.054(2) 0.0345(18) -0.0239(15) -0.0027(14) -0.0077(15)
C102 0.059(2) 0.066(3) 0.047(2) -0.0181(18) -0.0074(19) -0.032(2)
C103 0.0366(19) 0.052(2) 0.062(3) -0.0181(18) -0.0098(18) -0.0123(17)
C104 0.089(4) 0.072(3) 0.108(4) 0.012(3) -0.053(3) -0.042(3)
C105 0.0232(14) 0.0291(15) 0.0274(15) -0.0091(11) -0.0056(12) -0.0046(12)
C106 0.0253(15) 0.0333(17) 0.0332(17) -0.0137(12) -0.0061(13) -0.0032(13)
C107 0.0263(15) 0.0383(18) 0.0359(18) -0.0149(13) -0.0068(13) -0.0016(14)
C108 0.0284(17) 0.066(3) 0.050(2) -0.0289(18) -0.0032(16) 0.0015(17)
C109 0.0288(16) 0.0393(17) 0.0220(15) -0.0166(12) -0.0007(12) -0.0015(13)
C110 0.0309(18) 0.077(3) 0.044(2) -0.0390(19) -0.0081(16) 0.0114(18)
C111 0.0336(18) 0.060(2) 0.0390(19) -0.0302(16) -0.0017(15) -0.0017(17)
C112 0.042(2) 0.103(4) 0.062(3) -0.056(3) -0.008(2) 0.018(2)
C113 0.043(2) 0.052(2) 0.0174(15) -0.0089(13) -0.0068(14) 0.0197(17)
C114 0.112(4) 0.033(2) 0.0283(19) 0.0020(14) -0.002(2) 0.003(2)
C115 0.287(10) 0.045(3) 0.032(2) 0.0058(19) -0.032(4) 0.022(4)
C116 0.391(14) 0.066(4) 0.059(4) 0.000(3) -0.028(6) 0.093(6)
N16 0.0247(13) 0.0370(14) 0.0212(12) -0.0127(10) -0.0043(10) 0.0021(11)
C85 0.0266(15) 0.0247(15) 0.0349(17) -0.0047(11) -0.0137(13) -0.0053(12)
C86 0.0269(15) 0.0287(16) 0.0445(19) -0.0097(13) -0.0090(14) -0.0040(13)
C87 0.047(2) 0.050(2) 0.0282(17) -0.0081(14) -0.0029(15) -0.0160(17)
C88 0.037(2) 0.085(3) 0.037(2) -0.0101(18) -0.0028(16) -0.021(2)
C89 0.0224(14) 0.0290(15) 0.0312(16) -0.0075(11) -0.0082(12) -0.0068(12)
C90 0.0402(18) 0.0319(17) 0.0356(18) -0.0026(13) -0.0133(15) -0.0084(14)
C91 0.0430(19) 0.0347(18) 0.047(2) -0.0006(14) -0.0118(16) -0.0160(16)
C92 0.082(3) 0.042(2) 0.082(3) 0.0195(19) -0.040(3) -0.034(2)
C93 0.0321(16) 0.0262(15) 0.0233(15) -0.0093(11) -0.0074(12) -0.0049(13)
C94 0.0314(16) 0.0427(19) 0.0276(16) -0.0169(13) -0.0064(13) -0.0009(14)
C95 0.0418(18) 0.0381(18) 0.0255(16) -0.0142(12) -0.0049(14) -0.0079(15)
C96 0.046(2) 0.057(2) 0.044(2) -0.0300(17) -0.0052(17) 0.0060(18)
C97 0.0275(15) 0.0329(16) 0.0213(15) -0.0048(11) -0.0049(12) -0.0059(13)
C98 0.0394(18) 0.0315(17) 0.0358(18) -0.0027(13) -0.0084(15) -0.0077(15)
C99 0.0372(18) 0.0379(18) 0.0300(17) 0.0009(13) 0.0028(14) -0.0046(15)
C100 0.055(2) 0.0311(19) 0.058(2) 0.0050(15) 0.0157(19) -0.0019(18)
N15 0.0261(12) 0.0253(13) 0.0257(13) -0.0073(9) -0.0097(10) -0.0033(10)

loop_
_atom_type_symbol
_atom_type_description
_atom_type_scat_dispersion_real
_atom_type_scat_dispersion_imag
_atom_type_scat_source
C C 0.0033 0.0016 'International Tables Vol C Tables 4.2.6.8 and 6.1.1.4'
H H 0.0000 0.0000 'International Tables Vol C Tables 4.2.6.8 and 6.1.1.4'
N N 0.0061 0.0033 'International Tables Vol C Tables 4.2.6.8 and 6.1.1.4'
O O 0.0106 0.0060 'International Tables Vol C Tables 4.2.6.8 and 6.1.1.4'
Cl Cl 0.1484 0.1585 'International Tables Vol C Tables 4.2.6.8 and 6.1.1.4'

loop_
_geom_angle_atom_site_label_1
_geom_angle_atom_site_label_2
_geom_angle_atom_site_label_3
_geom_angle
_geom_angle_site_symmetry_1
_geom_angle_site_symmetry_3
C6 C1 C2 119.9(2) . .
C6 C1 N1 123.5(2) . .
C2 C1 N1 116.6(3) . .
C3 C2 C1 120.1(3) . .
C3 C2 H2 120.0 . .
C1 C2 H2 120.0 . .
C2 C3 C4 120.2(3) . .
C2 C3 H3 119.9 . .
C4 C3 H3 119.9 . .
C5 C4 C3 119.5(3) . .
C5 C4 H4 120.2 . .
C3 C4 H4 120.2 . .
C4 C5 C6 121.1(3) . .
C4 C5 H5 119.4 . .
C6 C5 H5 119.4 . .
C1 C6 C5 119.2(3) . .
C1 C6 H6 120.4 . .
C5 C6 H6 120.4 . .
O1 C7 N1 124.0(2) . .
O1 C7 C8 123.5(2) . .
N1 C7 C8 112.5(2) . .
N2 C8 C9 110.5(2) . .
N2 C8 C7 120.6(2) . .
C9 C8 C7 128.9(2) . .
C10 C9 C8 106.2(2) . .
C10 C9 Cl1 125.8(2) . .
C8 C9 Cl1 127.7(2) . .
C9 C10 C11 106.7(2) . .
C9 C10 Cl2 124.4(2) . .
C11 C10 Cl2 128.9(2) . .
N2 C11 C10 110.0(2) . .
N2 C11 C12 118.4(2) . .
C10 C11 C12 131.5(2) . .
O2 C12 N3 122.8(3) . .
O2 C12 C11 124.0(2) . .
N3 C12 C11 113.2(2) . .
N3 C13 C14 111.9(3) . .
N3 C13 H13A 109.2 . .
C14 C13 H13A 109.2 . .
N3 C13 H13B 109.2 . .
C14 C13 H13B 109.2 . .
H13A C13 H13B 107.9 . .
N4 C14 C13 111.6(3) . .
N4 C14 H14A 109.3 . .
C13 C14 H14A 109.3 . .
N4 C14 H14B 109.3 . .
C13 C14 H14B 109.3 . .
H14A C14 H14B 108.0 . .
O3 C15 N4 122.7(3) . .
O3 C15 C16 124.2(2) . .
N4 C15 C16 113.1(2) . .
N5 C16 C17 109.4(2) . .
N5 C16 C15 119.4(2) . .
C17 C16 C15 131.2(2) . .
C18 C17 C16 106.8(2) . .
C18 C17 Cl3 124.6(2) . .
C16 C17 Cl3 128.6(2) . .
C17 C18 C19 106.7(2) . .
C17 C18 Cl4 125.5(2) . .
C19 C18 Cl4 127.6(2) . .
N5 C19 C18 110.1(2) . .
N5 C19 C20 120.7(2) . .
C18 C19 C20 129.2(2) . .
O4 C20 N6 123.9(2) . .
O4 C20 C19 123.9(2) . .
N6 C20 C19 112.1(2) . .
C22 C21 C26 119.8(3) . .
C22 C21 N6 124.3(3) . .
C26 C21 N6 115.9(3) . .
C21 C22 C23 119.7(3) . .
C21 C22 H22 120.2 . .
C23 C22 H22 120.2 . .
C24 C23 C22 120.6(3) . .
C24 C23 H23 119.7 . .
C22 C23 H23 119.7 . .
C25 C24 C23 120.3(3) . .
C25 C24 H24 119.9 . .
C23 C24 H24 119.9 . .
C24 C25 C26 120.2(3) . .
C24 C25 H25 119.9 . .
C26 C25 H25 119.9 . .
C25 C26 C21 119.4(3) . .
C25 C26 H26 120.3 . .
C21 C26 H26 120.3 . .
C7 N1 C1 128.4(3) . .
C7 N1 H1N 112(2) . .
C1 N1 H1N 118(2) . .
C8 N2 C11 106.5(2) . .
C12 N3 C13 125.4(3) . .
C12 N3 H3N 116(3) . .
C13 N3 H3N 118(3) . .
C15 N4 C14 125.2(3) . .
C15 N4 H4N 115(2) . .
C14 N4 H4N 119(2) . .
C19 N5 C16 107.0(2) . .
C20 N6 C21 128.9(3) . .
C20 N6 H6N 112(2) . .
C21 N6 H6N 117(2) . .
C32 C27 C28 120.1(2) . .
C32 C27 N7 124.0(2) . .
C28 C27 N7 115.8(3) . .
C29 C28 C27 119.4(3) . .
C29 C28 H28 120.3 . .
C27 C28 H28 120.3 . .
C30 C29 C28 120.3(3) . .
C30 C29 H29 119.8 . .
C28 C29 H29 119.8 . .
C31 C30 C29 120.0(3) . .
C31 C30 H30 120.0 . .
C29 C30 H30 120.0 . .
C30 C31 C32 120.7(3) . .
C30 C31 H31 119.7 . .
C32 C31 H31 119.7 . .
C27 C32 C31 119.4(3) . .
C27 C32 H32 120.3 . .
C31 C32 H32 120.3 . .
O5 C33 N7 123.8(2) . .
O5 C33 C34 123.9(2) . .
N7 C33 C34 112.3(2) . .
N8 C34 C35 110.8(2) . .
N8 C34 C33 120.8(2) . .
C35 C34 C33 128.4(2) . .
C36 C35 C34 106.1(2) . .
C36 C35 Cl5 125.8(2) . .
C34 C35 Cl5 127.8(2) . .
C35 C36 C37 106.8(2) . .
C35 C36 Cl6 124.3(2) . .
C37 C36 Cl6 128.9(2) . .
N8 C37 C36 109.5(2) . .
N8 C37 C38 119.1(2) . .
C36 C37 C38 131.4(2) . .
O6 C38 N9 122.7(3) . .
O6 C38 C37 124.2(3) . .
N9 C38 C37 113.1(2) . .
N9 C39 C40 112.2(3) . .
N9 C39 H39A 109.2 . .
C40 C39 H39A 109.2 . .
N9 C39 H39B 109.2 . .
C40 C39 H39B 109.2 . .
H39A C39 H39B 107.9 . .
N10 C40 C39 111.5(3) . .
N10 C40 H40A 109.3 . .
C39 C40 H40A 109.3 . .
N10 C40 H40B 109.3 . .
C39 C40 H40B 109.3 . .
H40A C40 H40B 108.0 . .
O7 C41 N10 122.5(3) . .
O7 C41 C42 124.6(3) . .
N10 C41 C42 112.9(2) . .
N11 C42 C43 109.9(2) . .
N11 C42 C41 118.6(2) . .
C43 C42 C41 131.5(2) . .
C44 C43 C42 106.8(2) . .
C44 C43 Cl7 124.1(2) . .
C42 C43 Cl7 129.0(2) . .
C45 C44 C43 105.7(2) . .
C45 C44 Cl8 128.3(2) . .
C43 C44 Cl8 125.7(2) . .
N11 C45 C44 110.9(2) . .
N11 C45 C46 120.7(2) . .
C44 C45 C46 128.3(2) . .
O8 C46 N12 123.9(2) . .
O8 C46 C45 123.8(2) . .
N12 C46 C45 112.3(2) . .
C48 C47 C52 120.0(2) . .
C48 C47 N12 123.7(2) . .
C52 C47 N12 116.2(3) . .
C47 C48 C49 119.4(3) . .
C47 C48 H48 120.3 . .
C49 C48 H48 120.3 . .
C50 C49 C48 120.6(3) . .
C50 C49 H49 119.7 . .
C48 C49 H49 119.7 . .
C51 C50 C49 119.8(3) . .
C51 C50 H50 120.1 . .
C49 C50 H50 120.1 . .
C50 C51 C52 120.5(3) . .
C50 C51 H51 119.8 . .
C52 C51 H51 119.8 . .
C51 C52 C47 119.7(3) . .
C51 C52 H52 120.1 . .
C47 C52 H52 120.2 . .
C33 N7 C27 128.6(3) . .
C33 N7 H7N 113(2) . .
C27 N7 H7N 118(2) . .
C34 N8 C37 106.7(2) . .
C38 N9 C39 126.0(3) . .
C38 N9 H9N 112(3) . .
C39 N9 H9N 122(3) . .
C41 N10 C40 125.3(3) . .
C41 N10 H10N 112(3) . .
C40 N10 H10N 121(3) . .
C45 N11 C42 106.6(2) . .
C46 N12 C47 128.6(3) . .
C46 N12 H12N 110(2) . .
C47 N12 H12N 120(2) . .
C70 C69 N14 115.1(2) . .
C70 C69 H69A 108.5 . .
N14 C69 H69A 108.5 . .
C70 C69 H69B 108.5 . .
N14 C69 H69B 108.5 . .
H69A C69 H69B 107.5 . .
C69 C70 C71 111.0(2) . .
C69 C70 H70A 109.4 . .
C71 C70 H70A 109.4 . .
C69 C70 H70B 109.4 . .
C71 C70 H70B 109.4 . .
H70A C70 H70B 108.0 . .
C72 C71 C70 112.7(2) . .
C72 C71 H71A 109.0 . .
C70 C71 H71A 109.0 . .
C72 C71 H71B 109.0 . .
C70 C71 H71B 109.0 . .
H71A C71 H71B 107.8 . .
C71 C72 H72A 109.5 . .
C71 C72 H72B 109.5 . .
H72A C72 H72B 109.5 . .
C71 C72 H72C 109.5 . .
H72A C72 H72C 109.5 . .
H72B C72 H72C 109.5 . .
C74 C73 N14 115.6(2) . .
C74 C73 H73A 108.4 . .
N14 C73 H73A 108.4 . .
C74 C73 H73B 108.4 . .
N14 C73 H73B 108.4 . .
H73A C73 H73B 107.4 . .
C73 C74 C75 111.3(3) . .
C73 C74 H74A 109.4 . .
C75 C74 H74A 109.4 . .
C73 C74 H74B 109.4 . .
C75 C74 H74B 109.4 . .
H74A C74 H74B 108.0 . .
C76' C75 C74 114.4(8) . .
C76' C75 C76 16(3) . .
C74 C75 C76 108.6(17) . .
C76' C75 H75A 118.6 . .
C74 C75 H75A 110.0 . .
C76 C75 H75A 110.0 . .
C76' C75 H75B 94.1 . .
C74 C75 H75B 110.0 . .
C76 C75 H75B 110.0 . .
H75A C75 H75B 108.3 . .
C75 C76 H76A 109.5 . .
C75 C76 H76B 109.5 . .
C75 C76 H76C 109.5 . .
C75 C76' H76D 109.5 . .
C75 C76' H76E 109.5 . .
H76D C76' H76E 109.5 . .
C75 C76' H76F 109.5 . .
H76D C76' H76F 109.5 . .
H76E C76' H76F 109.5 . .
C78 C77 N14 114.4(2) . .
C78 C77 H77A 108.7 . .
N14 C77 H77A 108.7 . .
C78 C77 H77B 108.7 . .
N14 C77 H77B 108.7 . .
H77A C77 H77B 107.6 . .
C77 C78 C79 112.0(2) . .
C77 C78 H78A 109.2 . .
C79 C78 H78A 109.2 . .
C77 C78 H78B 109.2 . .
C79 C78 H78B 109.2 . .
H78A C78 H78B 107.9 . .
C80 C79 C78 111.3(3) . .
C80 C79 H79A 109.4 . .
C78 C79 H79A 109.4 . .
C80 C79 H79B 109.4 . .
C78 C79 H79B 109.4 . .
H79A C79 H79B 108.0 . .
C79 C80 H80A 109.5 . .
C79 C80 H80B 109.5 . .
H80A C80 H80B 109.5 . .
C79 C80 H80C 109.5 . .
H80A C80 H80C 109.5 . .
H80B C80 H80C 109.5 . .
C82 C81 N14 115.5(2) . .
C82 C81 H81A 108.4 . .
N14 C81 H81A 108.4 . .
C82 C81 H81B 108.4 . .
N14 C81 H81B 108.4 . .
H81A C81 H81B 107.5 . .
C83 C82 C81 110.3(2) . .
C83 C82 H82A 109.6 . .
C81 C82 H82A 109.6 . .
C83 C82 H82B 109.6 . .
C81 C82 H82B 109.6 . .
H82A C82 H82B 108.1 . .
C84 C83 C82 114.5(3) . .
C84 C83 H83A 108.6 . .
C82 C83 H83A 108.6 . .
C84 C83 H83B 108.6 . .
C82 C83 H83B 108.6 . .
H83A C83 H83B 107.6 . .
C83 C84 H84A 109.5 . .
C83 C84 H84B 109.5 . .
H84A C84 H84B 109.5 . .
C83 C84 H84C 109.5 . .
H84A C84 H84C 109.5 . .
H84B C84 H84C 109.5 . .
C73 N14 C81 111.2(2) . .
C73 N14 C77 107.2(2) . .
C81 N14 C77 110.3(2) . .
C73 N14 C69 110.7(2) . .
C81 N14 C69 107.3(2) . .
C77 N14 C69 110.2(2) . .
C54 C53 N13 115.8(2) . .
C54 C53 H53A 108.3 . .
N13 C53 H53A 108.3 . .
C54 C53 H53B 108.3 . .
N13 C53 H53B 108.3 . .
H53A C53 H53B 107.4 . .
C53 C54 C55 111.1(3) . .
C53 C54 H54A 109.4 . .
C55 C54 H54A 109.4 . .
C53 C54 H54B 109.4 . .
C55 C54 H54B 109.4 . .
H54A C54 H54B 108.0 . .
C56 C55 C54 112.8(3) . .
C56 C55 H55A 109.0 . .
C54 C55 H55A 109.0 . .
C56 C55 H55B 109.0 . .
C54 C55 H55B 109.0 . .
H55A C55 H55B 107.8 . .
C55 C56 H56A 109.5 . .
C55 C56 H56B 109.5 . .
H56A C56 H56B 109.5 . .
C55 C56 H56C 109.5 . .
H56A C56 H56C 109.5 . .
H56B C56 H56C 109.5 . .
N13 C57 C58 115.3(2) . .
N13 C57 H57A 108.4 . .
C58 C57 H57A 108.4 . .
N13 C57 H57B 108.4 . .
C58 C57 H57B 108.4 . .
H57A C57 H57B 107.5 . .
C59 C58 C57 109.2(2) . .
C59 C58 H58A 109.8 . .
C57 C58 H58A 109.8 . .
C59 C58 H58B 109.8 . .
C57 C58 H58B 109.8 . .
H58A C58 H58B 108.3 . .
C58 C59 C60 112.7(3) . .
C58 C59 H59A 109.0 . .
C60 C59 H59A 109.0 . .
C58 C59 H59B 109.0 . .
C60 C59 H59B 109.0 . .
H59A C59 H59B 107.8 . .
C59 C60 H60A 109.5 . .
C59 C60 H60B 109.5 . .
H60A C60 H60B 109.5 . .
C59 C60 H60C 109.5 . .
H60A C60 H60C 109.5 . .
H60B C60 H60C 109.5 . .
C62 C61 N13 115.2(2) . .
C62 C61 H61A 108.5 . .
N13 C61 H61A 108.5 . .
C62 C61 H61B 108.5 . .
N13 C61 H61B 108.5 . .
H61A C61 H61B 107.5 . .
C61 C62 C63 110.9(3) . .
C61 C62 H62A 109.5 . .
C63 C62 H62A 109.5 . .
C61 C62 H62B 109.5 . .
C63 C62 H62B 109.5 . .
H62A C62 H62B 108.0 . .
C64 C63 C62 112.7(3) . .
C64 C63 H63A 109.1 . .
C62 C63 H63A 109.1 . .
C64 C63 H63B 109.1 . .
C62 C63 H63B 109.1 . .
H63A C63 H63B 107.8 . .
C63 C64 H64A 109.5 . .
C63 C64 H64B 109.5 . .
H64A C64 H64B 109.5 . .
C63 C64 H64C 109.5 . .
H64A C64 H64C 109.5 . .
H64B C64 H64C 109.5 . .
C66 C65 N13 114.2(2) . .
C66 C65 H65A 108.7 . .
N13 C65 H65A 108.7 . .
C66 C65 H65B 108.7 . .
N13 C65 H65B 108.7 . .
H65A C65 H65B 107.6 . .
C67 C66 C65 109.6(2) . .
C67 C66 H66A 109.8 . .
C65 C66 H66A 109.8 . .
C67 C66 H66B 109.8 . .
C65 C66 H66B 109.8 . .
H66A C66 H66B 108.2 . .
C68 C67 C66 112.0(3) . .
C68 C67 H67A 109.2 . .
C66 C67 H67A 109.2 . .
C68 C67 H67B 109.2 . .
C66 C67 H67B 109.2 . .
H67A C67 H67B 107.9 . .
C67 C68 H68A 109.5 . .
C67 C68 H68B 109.5 . .
H68A C68 H68B 109.5 . .
C67 C68 H68C 109.5 . .
H68A C68 H68C 109.5 . .
H68B C68 H68C 109.5 . .
C53 N13 C57 111.0(2) . .
C53 N13 C61 107.0(2) . .
C57 N13 C61 111.2(3) . .
C53 N13 C65 110.6(2) . .
C57 N13 C65 106.9(2) . .
C61 N13 C65 110.2(2) . .
N16 C101 C102 116.4(2) . .
N16 C101 H10A 108.2 . .
C102 C101 H10A 108.2 . .
N16 C101 H10B 108.2 . .
C102 C101 H10B 108.2 . .
H10A C101 H10B 107.4 . .
C103 C102 C101 111.6(3) . .
C103 C102 H10C 109.3 . .
C101 C102 H10C 109.3 . .
C103 C102 H10D 109.3 . .
C101 C102 H10D 109.3 . .
H10C C102 H10D 108.0 . .
C104 C103 C102 114.1(3) . .
C104 C103 H10E 108.7 . .
C102 C103 H10E 108.7 . .
C104 C103 H10F 108.7 . .
C102 C103 H10F 108.7 . .
H10E C103 H10F 107.6 . .
C103 C104 H10G 109.5 . .
C103 C104 H10H 109.5 . .
H10G C104 H10H 109.5 . .
C103 C104 H10I 109.5 . .
H10G C104 H10I 109.5 . .
H10H C104 H10I 109.5 . .
N16 C105 C106 115.0(2) . .
N16 C105 H10J 108.5 . .
C106 C105 H10J 108.5 . .
N16 C105 H10K 108.5 . .
C106 C105 H10K 108.5 . .
H10J C105 H10K 107.5 . .
C107 C106 C105 109.6(2) . .
C107 C106 H10L 109.8 . .
C105 C106 H10L 109.8 . .
C107 C106 H10M 109.8 . .
C105 C106 H10M 109.8 . .
H10L C106 H10M 108.2 . .
C108 C107 C106 113.0(2) . .
C108 C107 H10N 109.0 . .
C106 C107 H10N 109.0 . .
C108 C107 H10O 109.0 . .
C106 C107 H10O 109.0 . .
H10N C107 H10O 107.8 . .
C107 C108 H10P 109.5 . .
C107 C108 H10Q 109.5 . .
H10P C108 H10Q 109.5 . .
C107 C108 H10R 109.5 . .
H10P C108 H10R 109.5 . .
H10Q C108 H10R 109.5 . .
C110 C109 N16 114.9(2) . .
C110 C109 H10S 108.5 . .
N16 C109 H10S 108.5 . .
C110 C109 H10T 108.5 . .
N16 C109 H10T 108.5 . .
H10S C109 H10T 107.5 . .
C111 C110 C109 111.5(3) . .
C111 C110 H11A 109.3 . .
C109 C110 H11A 109.3 . .
C111 C110 H11B 109.3 . .
C109 C110 H11B 109.3 . .
H11A C110 H11B 108.0 . .
C112 C111 C110 114.5(3) . .
C112 C111 H11C 108.6 . .
C110 C111 H11C 108.6 . .
C112 C111 H11D 108.6 . .
C110 C111 H11D 108.6 . .
H11C C111 H11D 107.6 . .
C111 C112 H11E 109.5 . .
C111 C112 H11F 109.5 . .
H11E C112 H11F 109.5 . .
C111 C112 H11G 109.5 . .
H11E C112 H11G 109.5 . .
H11F C112 H11G 109.5 . .
C114 C113 N16 114.7(3) . .
C114 C113 H11H 108.6 . .
N16 C113 H11H 108.6 . .
C114 C113 H11I 108.6 . .
N16 C113 H11I 108.6 . .
H11H C113 H11I 107.6 . .
C113 C114 C115 110.3(4) . .
C113 C114 H11J 109.6 . .
C115 C114 H11J 109.6 . .
C113 C114 H11K 109.6 . .
C115 C114 H11K 109.6 . .
H11J C114 H11K 108.1 . .
C116 C115 C114 124.6(6) . .
C116 C115 H11L 106.2 . .
C114 C115 H11L 106.2 . .
C116 C115 H11M 106.2 . .
C114 C115 H11M 106.2 . .
H11L C115 H11M 106.4 . .
C115 C116 H11L 109.5 . .
C115 C116 H11M 109.5 . .
H11L C116 H11M 109.5 . .
C115 C116 H11N 109.5 . .
H11L C116 H11N 109.5 . .
H11M C116 H11N 109.5 . .
C101 N16 C105 111.6(2) . .
C101 N16 C113 106.5(2) . .
C105 N16 C113 110.7(2) . .
C101 N16 C109 110.8(2) . .
C105 N16 C109 106.9(2) . .
C113 N16 C109 110.3(2) . .
N15 C85 C86 117.1(2) . .
N15 C85 H85A 108.0 . .
C86 C85 H85A 108.0 . .
N15 C85 H85B 108.0 . .
C86 C85 H85B 108.0 . .
H85A C85 H85B 107.3 . .
C87 C86 C85 116.0(3) . .
C87 C86 H86A 108.3 . .
C85 C86 H86A 108.3 . .
C87 C86 H86B 108.3 . .
C85 C86 H86B 108.3 . .
H86A C86 H86B 107.4 . .
C86 C87 C88 111.3(3) . .
C86 C87 H87A 109.4 . .
C88 C87 H87A 109.4 . .
C86 C87 H87B 109.4 . .
C88 C87 H87B 109.4 . .
H87A C87 H87B 108.0 . .
C87 C88 H88A 109.5 . .
C87 C88 H88B 109.5 . .
H88A C88 H88B 109.5 . .
C87 C88 H88C 109.5 . .
H88A C88 H88C 109.5 . .
H88B C88 H88C 109.5 . .
N15 C89 C90 116.0(2) . .
N15 C89 H89A 108.3 . .
C90 C89 H89A 108.3 . .
N15 C89 H89B 108.3 . .
C90 C89 H89B 108.3 . .
H89A C89 H89B 107.4 . .
C91 C90 C89 110.5(2) . .
C91 C90 H90A 109.5 . .
C89 C90 H90A 109.5 . .
C91 C90 H90B 109.5 . .
C89 C90 H90B 109.5 . .
H90A C90 H90B 108.1 . .
C90 C91 C92 113.3(3) . .
C90 C91 H91A 108.9 . .
C92 C91 H91A 108.9 . .
C90 C91 H91B 108.9 . .
C92 C91 H91B 108.9 . .
H91A C91 H91B 107.7 . .
C91 C92 H92A 109.5 . .
C91 C92 H92B 109.5 . .
H92A C92 H92B 109.5 . .
C91 C92 H92C 109.5 . .
H92A C92 H92C 109.5 . .
H92B C92 H92C 109.5 . .
C94 C93 N15 115.7(2) . .
C94 C93 H93A 108.3 . .
N15 C93 H93A 108.3 . .
C94 C93 H93B 108.3 . .
N15 C93 H93B 108.3 . .
H93A C93 H93B 107.4 . .
C95 C94 C93 109.9(2) . .
C95 C94 H94A 109.7 . .
C93 C94 H94A 109.7 . .
C95 C94 H94B 109.7 . .
C93 C94 H94B 109.7 . .
H94A C94 H94B 108.2 . .
C96 C95 C94 113.5(3) . .
C96 C95 H95A 108.9 . .
C94 C95 H95A 108.9 . .
C96 C95 H95B 108.9 . .
C94 C95 H95B 108.9 . .
H95A C95 H95B 107.7 . .
C95 C96 H96A 109.5 . .
C95 C96 H96B 109.5 . .
H96A C96 H96B 109.5 . .
C95 C96 H96C 109.5 . .
H96A C96 H96C 109.5 . .
H96B C96 H96C 109.5 . .
C98 C97 N15 114.7(2) . .
C98 C97 H97A 108.6 . .
N15 C97 H97A 108.6 . .
C98 C97 H97B 108.6 . .
N15 C97 H97B 108.6 . .
H97A C97 H97B 107.6 . .
C97 C98 C99 109.7(3) . .
C97 C98 H98A 109.7 . .
C99 C98 H98A 109.7 . .
C97 C98 H98B 109.7 . .
C99 C98 H98B 109.7 . .
H98A C98 H98B 108.2 . .
C100 C99 C98 111.8(3) . .
C100 C99 H99A 109.2 . .
C98 C99 H99A 109.2 . .
C100 C99 H99B 109.2 . .
C98 C99 H99B 109.2 . .
H99A C99 H99B 107.9 . .
C99 C100 H10U 109.5 . .
C99 C100 H10V 109.5 . .
H10U C100 H10V 109.5 . .
C99 C100 H10W 109.5 . .
H10U C100 H10W 109.5 . .
H10V C100 H10W 109.5 . .
C97 N15 C85 112.3(2) . .
C97 N15 C89 105.8(2) . .
C85 N15 C89 111.4(2) . .
C97 N15 C93 110.9(2) . .
C85 N15 C93 105.5(2) . .
C89 N15 C93 111.1(2) . .

loop_
_geom_bond_atom_site_label_1
_geom_bond_atom_site_label_2
_geom_bond_distance
_geom_bond_site_symmetry_2
C1 C6 1.383(4) .
C1 C2 1.402(4) .
C1 N1 1.408(3) .
C2 C3 1.380(4) .
C2 H2 0.9500 .
C3 C4 1.387(5) .
C3 H3 0.9500 .
C4 C5 1.380(5) .
C4 H4 0.9500 .
C5 C6 1.393(4) .
C5 H5 0.9500 .
C6 H6 0.9500 .
C7 O1 1.228(3) .
C7 N1 1.368(3) .
C7 C8 1.471(4) .
C8 N2 1.358(3) .
C8 C9 1.397(4) .
C9 C10 1.391(4) .
C9 Cl1 1.721(3) .
C10 C11 1.396(4) .
C10 Cl2 1.728(2) .
C11 N2 1.366(3) .
C11 C12 1.473(4) .
C12 O2 1.241(3) .
C12 N3 1.348(4) .
C13 N3 1.438(4) .
C13 C14 1.523(5) .
C13 H13A 0.9900 .
C13 H13B 0.9900 .
C14 N4 1.435(4) .
C14 H14A 0.9900 .
C14 H14B 0.9900 .
C15 O3 1.241(3) .
C15 N4 1.350(4) .
C15 C16 1.465(4) .
C16 N5 1.372(3) .
C16 C17 1.406(4) .
C17 C18 1.386(4) .
C17 Cl3 1.728(2) .
C18 C19 1.401(3) .
C18 Cl4 1.723(3) .
C19 N5 1.358(3) .
C19 C20 1.465(4) .
C20 O4 1.231(3) .
C20 N6 1.368(3) .
C21 C22 1.379(4) .
C21 C26 1.405(4) .
C21 N6 1.409(3) .
C22 C23 1.389(4) .
C22 H22 0.9500 .
C23 C24 1.377(5) .
C23 H23 0.9500 .
C24 C25 1.373(5) .
C24 H24 0.9500 .
C25 C26 1.393(4) .
C25 H25 0.9500 .
C26 H26 0.9500 .
N1 H1N 0.79(4) .
N3 H3N 0.85(4) .
N4 H4N 0.92(3) .
N6 H6N 0.85(4) .
C27 C32 1.385(4) .
C27 C28 1.399(4) .
C27 N7 1.408(3) .
C28 C29 1.390(4) .
C28 H28 0.9500 .
C29 C30 1.379(5) .
C29 H29 0.9500 .
C30 C31 1.377(5) .
C30 H30 0.9500 .
C31 C32 1.392(4) .
C31 H31 0.9500 .
C32 H32 0.9500 .
C33 O5 1.231(3) .
C33 N7 1.372(3) .
C33 C34 1.465(4) .
C34 N8 1.352(3) .
C34 C35 1.399(4) .
C35 C36 1.390(4) .
C35 Cl5 1.721(3) .
C36 C37 1.405(4) .
C36 Cl6 1.726(2) .
C37 N8 1.370(3) .
C37 C38 1.467(4) .
C38 O6 1.244(3) .
C38 N9 1.348(4) .
C39 N9 1.440(4) .
C39 C40 1.517(5) .
C39 H39A 0.9900 .
C39 H39B 0.9900 .
C40 N10 1.440(4) .
C40 H40A 0.9900 .
C40 H40B 0.9900 .
C41 O7 1.245(3) .
C41 N10 1.352(4) .
C41 C42 1.469(4) .
C42 N11 1.362(3) .
C42 C43 1.399(4) .
C43 C44 1.399(4) .
C43 Cl7 1.726(3) .
C44 C45 1.395(4) .
C44 Cl8 1.719(3) .
C45 N11 1.358(3) .
C45 C46 1.469(4) .
C46 O8 1.229(3) .
C46 N12 1.367(3) .
C47 C48 1.385(4) .
C47 C52 1.399(4) .
C47 N12 1.413(3) .
C48 C49 1.391(4) .
C48 H48 0.9500 .
C49 C50 1.387(5) .
C49 H49 0.9500 .
C50 C51 1.375(5) .
C50 H50 0.9500 .
C51 C52 1.386(4) .
C51 H51 0.9500 .
C52 H52 0.9500 .
N7 H7N 0.79(4) .
N9 H9N 0.89(4) .
N10 H10N 0.88(4) .
N12 H12N 0.80(4) .
C69 C70 1.515(4) .
C69 N14 1.532(3) .
C69 H69A 0.9900 .
C69 H69B 0.9900 .
C70 C71 1.519(4) .
C70 H70A 0.9900 .
C70 H70B 0.9900 .
C71 C72 1.509(4) .
C71 H71A 0.9900 .
C71 H71B 0.9900 .
C72 H72A 0.9800 .
C72 H72B 0.9800 .
C72 H72C 0.9800 .
C73 C74 1.511(5) .
C73 N14 1.514(4) .
C73 H73A 0.9900 .
C73 H73B 0.9900 .
C74 C75 1.516(4) .
C74 H74A 0.9900 .
C74 H74B 0.9900 .
C75 C76' 1.44(2) .
C75 C76 1.73(7) .
C75 H75A 0.9900 .
C75 H75B 0.9900 .
C76 H76A 0.9800 .
C76 H76B 0.9800 .
C76 H76C 0.9800 .
C76' H76D 0.9800 .
C76' H76E 0.9800 .
C76' H76F 0.9800 .
C77 C78 1.510(4) .
C77 N14 1.524(4) .
C77 H77A 0.9900 .
C77 H77B 0.9900 .
C78 C79 1.529(4) .
C78 H78A 0.9900 .
C78 H78B 0.9900 .
C79 C80 1.519(5) .
C79 H79A 0.9900 .
C79 H79B 0.9900 .
C80 H80A 0.9800 .
C80 H80B 0.9800 .
C80 H80C 0.9800 .
C81 C82 1.521(4) .
C81 N14 1.523(3) .
C81 H81A 0.9900 .
C81 H81B 0.9900 .
C82 C83 1.513(4) .
C82 H82A 0.9900 .
C82 H82B 0.9900 .
C83 C84 1.508(4) .
C83 H83A 0.9900 .
C83 H83B 0.9900 .
C84 H84A 0.9800 .
C84 H84B 0.9800 .
C84 H84C 0.9800 .
C53 C54 1.503(5) .
C53 N13 1.514(4) .
C53 H53A 0.9900 .
C53 H53B 0.9900 .
C54 C55 1.519(5) .
C54 H54A 0.9900 .
C54 H54B 0.9900 .
C55 C56 1.501(6) .
C55 H55A 0.9900 .
C55 H55B 0.9900 .
C56 H56A 0.9800 .
C56 H56B 0.9800 .
C56 H56C 0.9800 .
C57 N13 1.522(3) .
C57 C58 1.533(4) .
C57 H57A 0.9900 .
C57 H57B 0.9900 .
C58 C59 1.519(4) .
C58 H58A 0.9900 .
C58 H58B 0.9900 .
C59 C60 1.520(4) .
C59 H59A 0.9900 .
C59 H59B 0.9900 .
C60 H60A 0.9800 .
C60 H60B 0.9800 .
C60 H60C 0.9800 .
C61 C62 1.510(5) .
C61 N13 1.523(4) .
C61 H61A 0.9900 .
C61 H61B 0.9900 .
C62 C63 1.544(5) .
C62 H62A 0.9900 .
C62 H62B 0.9900 .
C63 C64 1.482(7) .
C63 H63A 0.9900 .
C63 H63B 0.9900 .
C64 H64A 0.9800 .
C64 H64B 0.9800 .
C64 H64C 0.9800 .
C65 C66 1.529(4) .
C65 N13 1.535(3) .
C65 H65A 0.9900 .
C65 H65B 0.9900 .
C66 C67 1.527(4) .
C66 H66A 0.9900 .
C66 H66B 0.9900 .
C67 C68 1.526(4) .
C67 H67A 0.9900 .
C67 H67B 0.9900 .
C68 H68A 0.9800 .
C68 H68B 0.9800 .
C68 H68C 0.9800 .
C101 N16 1.512(4) .
C101 C102 1.520(5) .
C101 H10A 0.9900 .
C101 H10B 0.9900 .
C102 C103 1.511(5) .
C102 H10C 0.9900 .
C102 H10D 0.9900 .
C103 C104 1.510(6) .
C103 H10E 0.9900 .
C103 H10F 0.9900 .
C104 H10G 0.9800 .
C104 H10H 0.9800 .
C104 H10I 0.9800 .
C105 N16 1.522(3) .
C105 C106 1.525(4) .
C105 H10J 0.9900 .
C105 H10K 0.9900 .
C106 C107 1.522(4) .
C106 H10L 0.9900 .
C106 H10M 0.9900 .
C107 C108 1.517(4) .
C107 H10N 0.9900 .
C107 H10O 0.9900 .
C108 H10P 0.9800 .
C108 H10Q 0.9800 .
C108 H10R 0.9800 .
C109 C110 1.519(4) .
C109 N16 1.532(3) .
C109 H10S 0.9900 .
C109 H10T 0.9900 .
C110 C111 1.507(4) .
C110 H11A 0.9900 .
C110 H11B 0.9900 .
C111 C112 1.505(5) .
C111 H11C 0.9900 .
C111 H11D 0.9900 .
C112 H11E 0.9800 .
C112 H11F 0.9800 .
C112 H11G 0.9800 .
C113 C114 1.495(6) .
C113 N16 1.525(4) .
C113 H11H 0.9900 .
C113 H11I 0.9900 .
C114 C115 1.525(5) .
C114 H11J 0.9900 .
C114 H11K 0.9900 .
C115 C116 1.189(8) .
C115 H11L 0.9900 .
C115 H11M 0.9900 .
C116 H11L 0.9800 .
C116 H11M 0.9800 .
C116 H11N 0.9800 .
C85 N15 1.523(3) .
C85 C86 1.523(4) .
C85 H85A 0.9900 .
C85 H85B 0.9900 .
C86 C87 1.499(5) .
C86 H86A 0.9900 .
C86 H86B 0.9900 .
C87 C88 1.557(5) .
C87 H87A 0.9900 .
C87 H87B 0.9900 .
C88 H88A 0.9800 .
C88 H88B 0.9800 .
C88 H88C 0.9800 .
C89 N15 1.526(4) .
C89 C90 1.527(4) .
C89 H89A 0.9900 .
C89 H89B 0.9900 .
C90 C91 1.515(4) .
C90 H90A 0.9900 .
C90 H90B 0.9900 .
C91 C92 1.523(5) .
C91 H91A 0.9900 .
C91 H91B 0.9900 .
C92 H92A 0.9800 .
C92 H92B 0.9800 .
C92 H92C 0.9800 .
C93 C94 1.519(4) .
C93 N15 1.527(3) .
C93 H93A 0.9900 .
C93 H93B 0.9900 .
C94 C95 1.518(4) .
C94 H94A 0.9900 .
C94 H94B 0.9900 .
C95 C96 1.505(5) .
C95 H95A 0.9900 .
C95 H95B 0.9900 .
C96 H96A 0.9800 .
C96 H96B 0.9800 .
C96 H96C 0.9800 .
C97 C98 1.514(4) .
C97 N15 1.518(4) .
C97 H97A 0.9900 .
C97 H97B 0.9900 .
C98 C99 1.516(4) .
C98 H98A 0.9900 .
C98 H98B 0.9900 .
C99 C100 1.513(5) .
C99 H99A 0.9900 .
C99 H99B 0.9900 .
C100 H10U 0.9800 .
C100 H10V 0.9800 .
C100 H10W 0.9800 .
